data_7201986
loop_
_publ_author_name
'Lu, Enxian'
'Rodr\'iguez-Hornedo, Na\'ir'
'Suryanarayanan, Raj'

_publ_section_title
;
 A rapid thermal method for cocrystal screening
;
_journal_issue 6
_journal_name_full CrystEngComm
_journal_page_first 665
_journal_paper_doi 10.1039/b801713c
_journal_volume 10
_journal_year 2008
_chemical_formula_moiety 'C7 H8 N4 O2, C7 H5 N O3 S'
_chemical_formula_sum 'C14 H13 N5 O5 S'
_chemical_formula_weight 363.35
_chemical_melting_point 480.15
_chemical_name_common tplsac
_chemical_name_systematic
;
?
;
_space_group_IT_number 2
_symmetry_cell_setting triclinic
_symmetry_space_group_name_Hall '-P 1'
_symmetry_space_group_name_H-M 'P -1'
_atom_sites_solution_hydrogens geom
_atom_sites_solution_primary direct
_atom_sites_solution_secondary difmap
_audit_creation_method SHELXL-97
_cell_angle_alpha 71.823(2)
_cell_angle_beta 75.951(2)
_cell_angle_gamma 64.113(2)
_cell_formula_units_Z 2
_cell_length_a 8.7638(11)
_cell_length_b 8.7638(11)
_cell_length_c 11.5480(14)
_cell_measurement_reflns_used 2684
_cell_measurement_temperature 173(2)
_cell_measurement_theta_max 27.45
_cell_measurement_theta_min 2.60
_cell_volume 752.20(16)
_computing_cell_refinement 'Bruker SMART'
_computing_data_collection 'Bruker SMART'
_computing_data_reduction 'Bruker SAINT'
_computing_molecular_graphics 'Bruker SHELXTL'
_computing_publication_material 'Bruker SHELXTL'
_computing_structure_refinement 'Bruker SHELXTL'
_computing_structure_solution 'Bruker SHELXTL'
_diffrn_ambient_temperature 173(2)
_diffrn_measured_fraction_theta_full 0.980
_diffrn_measured_fraction_theta_max 0.980
_diffrn_measurement_device_type 'CCD area detector'
_diffrn_measurement_method 'phi and omega scans'
_diffrn_radiation_monochromator graphite
_diffrn_radiation_source 'sealed tube'
_diffrn_radiation_type MoK\a
_diffrn_radiation_wavelength 0.71073
_diffrn_reflns_av_R_equivalents 0.0316
_diffrn_reflns_av_sigmaI/netI 0.0318
_diffrn_reflns_limit_h_max 11
_diffrn_reflns_limit_h_min -10
_diffrn_reflns_limit_k_max 11
_diffrn_reflns_limit_k_min -10
_diffrn_reflns_limit_l_max 14
_diffrn_reflns_limit_l_min 0
_diffrn_reflns_number 8831
_diffrn_reflns_theta_full 27.50
_diffrn_reflns_theta_max 27.50
_diffrn_reflns_theta_min 1.87
_exptl_absorpt_coefficient_mu 0.256
_exptl_absorpt_correction_T_max 0.9749
_exptl_absorpt_correction_T_min 0.8828
_exptl_absorpt_correction_type multi-scan
_exptl_absorpt_process_details 'SADABS (Sheldrick, 2003)'
_exptl_crystal_colour Colorless
_exptl_crystal_density_diffrn 1.604
_exptl_crystal_density_method 'not measured'
_exptl_crystal_description Needle
_exptl_crystal_F_000 376
_exptl_crystal_size_max 0.50
_exptl_crystal_size_mid 0.20
_exptl_crystal_size_min 0.10
_refine_diff_density_max 0.740
_refine_diff_density_min -0.419
_refine_diff_density_rms 0.075
_refine_ls_extinction_method none
_refine_ls_goodness_of_fit_ref 1.094
_refine_ls_hydrogen_treatment mixed
_refine_ls_matrix_type full
_refine_ls_number_parameters 234
_refine_ls_number_reflns 3390
_refine_ls_number_restraints 2
_refine_ls_restrained_S_all 1.094
_refine_ls_R_factor_all 0.0510
_refine_ls_R_factor_gt 0.0419
_refine_ls_shift/su_max 0.000
_refine_ls_shift/su_mean 0.000
_refine_ls_structure_factor_coef Fsqd
_refine_ls_weighting_details 'calc w=1/[\s^2^(Fo^2^)+(0.0719P)^2^+0.1711P] where P=(Fo^2^+2Fc^2^)/3'
_refine_ls_weighting_scheme calc
_refine_ls_wR_factor_gt 0.1135
_refine_ls_wR_factor_ref 0.1187
_reflns_number_gt 2883
_reflns_number_total 3390
_reflns_threshold_expression >2sigma(I)
_cod_data_source_file b801713c.txt
_cod_data_source_block TPL-SAC
_cod_depositor_comments
;
The following automatic conversions were performed:
'_symmetry_cell_setting' value 'Triclinic' changed to 'triclinic'
according to '/home/saulius/struct/CIF-dictionaries/cif_core.dic'
dictionary named 'cif_core.dic' version 2.4.1 from
2010-06-29.

'_exptl_absorpt_correction_type' value 'Multi-scan' changed
to 'multi-scan' according to
'/home/saulius/struct/CIF-dictionaries/cif_core.dic' dictionary named
'cif_core.dic' version 2.4.1 from 2010-06-29.

Automatic conversion script
Id: cif_fix_enum 1527 2010-12-29 10:47:43Z saulius 

The following automatic conversions were performed:

'_chemical_melting_point' value '207C' was changed to '480.15' - it
was converted from degrees Celsius(C) to Kelvins(K).

Automatic conversion script
Id: cif_fix_values 1646 2011-03-28 12:23:43Z adriana 
;
_cod_original_sg_symbol_H-M P-1
_cod_database_code 7201986

loop_
_symmetry_equiv_pos_as_xyz
'x, y, z'
'-x, -y, -z'

loop_
_atom_site_label
_atom_site_type_symbol
_atom_site_fract_x
_atom_site_fract_y
_atom_site_fract_z
_atom_site_U_iso_or_equiv
_atom_site_adp_type
_atom_site_occupancy
_atom_site_symmetry_multiplicity
_atom_site_calc_flag
_atom_site_refinement_flags
_atom_site_disorder_assembly
_atom_site_disorder_group
O1A O 0.41910(16) 0.87989(17) 0.33806(12) 0.0276(3) Uani 1 1 d . . .
O2A O 0.71360(17) 1.16883(17) 0.03834(12) 0.0288(3) Uani 1 1 d . . .
N1A N 0.7392(2) 0.6340(2) 0.01074(14) 0.0249(3) Uani 1 1 d . . .
N2A N 0.5647(2) 0.60362(19) 0.18569(14) 0.0230(3) Uani 1 1 d D . .
H2AA H 0.506(2) 0.557(3) 0.2481(12) 0.028 Uiso 1 1 d D . .
N3A N 0.55837(18) 1.02857(18) 0.18278(13) 0.0207(3) Uani 1 1 d . . .
N4A N 0.73442(19) 0.91296(19) 0.01384(13) 0.0219(3) Uani 1 1 d . . .
C1A C 0.6614(2) 0.5348(2) 0.09081(16) 0.0260(4) Uani 1 1 d . . .
H1AA H 0.6735 0.4260 0.0814 0.031 Uiso 1 1 calc R . .
C2A C 0.5789(2) 0.7599(2) 0.16716(15) 0.0202(3) Uani 1 1 d . . .
C3A C 0.5099(2) 0.8861(2) 0.23844(16) 0.0198(3) Uani 1 1 d . . .
C4A C 0.6718(2) 1.0440(2) 0.07552(16) 0.0210(3) Uani 1 1 d . . .
C5A C 0.6866(2) 0.7732(2) 0.06001(15) 0.0202(3) Uani 1 1 d . . .
C6A C 0.4929(2) 1.1707(2) 0.24675(18) 0.0280(4) Uani 1 1 d . . .
H6AA H 0.4427 1.2829 0.1891 0.042 Uiso 1 1 calc R . .
H6AB H 0.5871 1.1698 0.2790 0.042 Uiso 1 1 calc R . .
H6AC H 0.4055 1.1539 0.3148 0.042 Uiso 1 1 calc R . .
C7A C 0.8604(3) 0.9184(3) -0.09593(18) 0.0329(4) Uani 1 1 d . . .
H7AA H 0.9605 0.9217 -0.0747 0.049 Uiso 1 1 calc R . .
H7AB H 0.8093 1.0230 -0.1595 0.049 Uiso 1 1 calc R . .
H7AC H 0.8955 0.8142 -0.1268 0.049 Uiso 1 1 calc R . .
S1B S 0.08615(5) 0.74919(5) 0.61119(4) 0.02058(14) Uani 1 1 d . . .
O1B O 0.16491(17) 0.78232(18) 0.69054(12) 0.0302(3) Uani 1 1 d . . .
O2B O -0.07661(16) 0.87763(16) 0.57822(12) 0.0293(3) Uani 1 1 d . . .
O3B O 0.37422(17) 0.47056(17) 0.39358(12) 0.0310(3) Uani 1 1 d . . .
N1B N 0.22419(19) 0.6989(2) 0.48834(14) 0.0236(3) Uani 1 1 d D . .
H1BA H 0.281(2) 0.764(2) 0.4436(16) 0.028 Uiso 1 1 d D . .
C1B C 0.2724(2) 0.5323(2) 0.47571(16) 0.0216(4) Uani 1 1 d . . .
C2B C 0.1788(2) 0.4412(2) 0.57748(15) 0.0196(3) Uani 1 1 d . . .
C3B C 0.1838(2) 0.2759(2) 0.59339(16) 0.0235(4) Uani 1 1 d . . .
H3BA H 0.2542 0.2055 0.5374 0.028 Uiso 1 1 calc R . .
C4B C 0.0822(2) 0.2157(2) 0.69426(17) 0.0253(4) Uani 1 1 d . . .
H4BA H 0.0813 0.1039 0.7060 0.030 Uiso 1 1 calc R . .
C5B C -0.0177(2) 0.3176(2) 0.77778(17) 0.0259(4) Uani 1 1 d . . .
H5BA H -0.0842 0.2731 0.8466 0.031 Uiso 1 1 calc R . .
C6B C -0.0222(2) 0.4838(2) 0.76245(16) 0.0235(4) Uani 1 1 d . . .
H6BA H -0.0905 0.5540 0.8190 0.028 Uiso 1 1 calc R . .
C7B C 0.0775(2) 0.5415(2) 0.66093(15) 0.0195(3) Uani 1 1 d . . .

loop_
_atom_site_aniso_label
_atom_site_aniso_U_11
_atom_site_aniso_U_22
_atom_site_aniso_U_33
_atom_site_aniso_U_23
_atom_site_aniso_U_13
_atom_site_aniso_U_12
O1A 0.0281(7) 0.0288(7) 0.0273(7) -0.0117(5) 0.0079(5) -0.0150(6)
O2A 0.0331(7) 0.0266(7) 0.0311(7) -0.0079(6) 0.0017(6) -0.0178(6)
N1A 0.0283(8) 0.0231(7) 0.0243(8) -0.0095(6) 0.0006(6) -0.0104(6)
N2A 0.0266(8) 0.0198(7) 0.0233(7) -0.0057(6) 0.0008(6) -0.0113(6)
N3A 0.0202(7) 0.0194(7) 0.0235(7) -0.0072(6) -0.0004(6) -0.0083(6)
N4A 0.0241(7) 0.0230(7) 0.0200(7) -0.0060(6) 0.0019(6) -0.0122(6)
C1A 0.0301(9) 0.0227(9) 0.0260(9) -0.0088(7) -0.0007(7) -0.0106(7)
C2A 0.0192(8) 0.0196(8) 0.0219(8) -0.0049(6) -0.0020(6) -0.0080(6)
C3A 0.0158(7) 0.0201(8) 0.0228(8) -0.0049(7) -0.0028(6) -0.0064(6)
C4A 0.0190(8) 0.0214(8) 0.0229(8) -0.0041(7) -0.0044(6) -0.0083(7)
C5A 0.0194(8) 0.0205(8) 0.0206(8) -0.0043(6) -0.0036(6) -0.0073(6)
C6A 0.0288(9) 0.0243(9) 0.0331(10) -0.0137(8) 0.0023(8) -0.0108(8)
C7A 0.0372(11) 0.0389(11) 0.0270(10) -0.0125(8) 0.0108(8) -0.0232(9)
S1B 0.0212(2) 0.0193(2) 0.0222(2) -0.00655(16) 0.00018(16) -0.00924(17)
O1B 0.0353(8) 0.0329(7) 0.0309(7) -0.0119(6) -0.0043(6) -0.0180(6)
O2B 0.0228(7) 0.0217(6) 0.0388(8) -0.0069(6) -0.0028(6) -0.0053(5)
O3B 0.0334(8) 0.0308(7) 0.0271(7) -0.0124(6) 0.0086(6) -0.0137(6)
N1B 0.0248(8) 0.0234(7) 0.0238(7) -0.0067(6) 0.0044(6) -0.0137(6)
C1B 0.0206(8) 0.0222(8) 0.0228(8) -0.0062(7) -0.0016(7) -0.0089(7)
C2B 0.0167(8) 0.0216(8) 0.0200(8) -0.0046(6) -0.0032(6) -0.0069(6)
C3B 0.0231(8) 0.0221(8) 0.0262(9) -0.0073(7) -0.0048(7) -0.0077(7)
C4B 0.0275(9) 0.0219(8) 0.0291(9) -0.0033(7) -0.0063(7) -0.0126(7)
C5B 0.0248(9) 0.0284(9) 0.0250(9) -0.0028(7) -0.0011(7) -0.0140(8)
C6B 0.0213(8) 0.0254(9) 0.0232(8) -0.0077(7) 0.0008(7) -0.0092(7)
C7B 0.0187(8) 0.0183(8) 0.0219(8) -0.0036(6) -0.0038(6) -0.0077(6)

loop_
_atom_type_symbol
_atom_type_description
_atom_type_scat_dispersion_real
_atom_type_scat_dispersion_imag
_atom_type_scat_source
C C 0.0033 0.0016 'International Tables Vol C Tables 4.2.6.8 and 6.1.1.4'
H H 0.0000 0.0000 'International Tables Vol C Tables 4.2.6.8 and 6.1.1.4'
N N 0.0061 0.0033 'International Tables Vol C Tables 4.2.6.8 and 6.1.1.4'
O O 0.0106 0.0060 'International Tables Vol C Tables 4.2.6.8 and 6.1.1.4'
S S 0.1246 0.1234 'International Tables Vol C Tables 4.2.6.8 and 6.1.1.4'

loop_
_geom_angle_atom_site_label_1
_geom_angle_atom_site_label_2
_geom_angle_atom_site_label_3
_geom_angle
_geom_angle_site_symmetry_1
_geom_angle_site_symmetry_3
_geom_angle_publ_flag
C1A N1A C5A 103.02(15) . . ?
C1A N2A C2A 106.32(15) . . ?
C1A N2A H2AA 126.7(14) . . ?
C2A N2A H2AA 126.9(14) . . ?
C4A N3A C3A 126.16(14) . . ?
C4A N3A C6A 116.18(14) . . ?
C3A N3A C6A 117.54(15) . . ?
C5A N4A C4A 119.68(14) . . ?
C5A N4A C7A 120.72(15) . . ?
C4A N4A C7A 119.47(15) . . ?
N1A C1A N2A 113.45(16) . . ?
N1A C1A H1AA 123.3 . . ?
N2A C1A H1AA 123.3 . . ?
C5A C2A N2A 105.05(15) . . ?
C5A C2A C3A 123.20(16) . . ?
N2A C2A C3A 131.70(16) . . ?
O1A C3A N3A 120.81(15) . . ?
O1A C3A C2A 127.15(16) . . ?
N3A C3A C2A 112.04(15) . . ?
O2A C4A N4A 121.52(16) . . ?
O2A C4A N3A 121.20(15) . . ?
N4A C4A N3A 117.27(14) . . ?
N1A C5A C2A 112.16(15) . . ?
N1A C5A N4A 126.34(16) . . ?
C2A C5A N4A 121.48(15) . . ?
N3A C6A H6AA 109.5 . . ?
N3A C6A H6AB 109.5 . . ?
H6AA C6A H6AB 109.5 . . ?
N3A C6A H6AC 109.5 . . ?
H6AA C6A H6AC 109.5 . . ?
H6AB C6A H6AC 109.5 . . ?
N4A C7A H7AA 109.5 . . ?
N4A C7A H7AB 109.5 . . ?
H7AA C7A H7AB 109.5 . . ?
N4A C7A H7AC 109.5 . . ?
H7AA C7A H7AC 109.5 . . ?
H7AB C7A H7AC 109.5 . . ?
O2B S1B O1B 117.43(8) . . ?
O2B S1B N1B 111.72(8) . . ?
O1B S1B N1B 109.54(8) . . ?
O2B S1B C7B 109.46(8) . . ?
O1B S1B C7B 113.43(8) . . ?
N1B S1B C7B 92.55(8) . . ?
C1B N1B S1B 115.53(12) . . ?
C1B N1B H1BA 120.8(14) . . ?
S1B N1B H1BA 122.3(14) . . ?
O3B C1B N1B 125.17(16) . . ?
O3B C1B C2B 125.59(16) . . ?
N1B C1B C2B 109.24(14) . . ?
C3B C2B C7B 120.42(16) . . ?
C3B C2B C1B 127.03(16) . . ?
C7B C2B C1B 112.54(15) . . ?
C2B C3B C4B 118.02(16) . . ?
C2B C3B H3BA 121.0 . . ?
C4B C3B H3BA 121.0 . . ?
C5B C4B C3B 120.82(17) . . ?
C5B C4B H4BA 119.6 . . ?
C3B C4B H4BA 119.6 . . ?
C4B C5B C6B 121.30(17) . . ?
C4B C5B H5BA 119.3 . . ?
C6B C5B H5BA 119.3 . . ?
C7B C6B C5B 116.79(16) . . ?
C7B C6B H6BA 121.6 . . ?
C5B C6B H6BA 121.6 . . ?
C6B C7B C2B 122.64(16) . . ?
C6B C7B S1B 127.20(13) . . ?
C2B C7B S1B 110.02(13) . . ?

loop_
_geom_bond_atom_site_label_1
_geom_bond_atom_site_label_2
_geom_bond_distance
_geom_bond_site_symmetry_2
_geom_bond_publ_flag
O1A C3A 1.231(2) . ?
O2A C4A 1.223(2) . ?
N1A C1A 1.337(2) . ?
N1A C5A 1.356(2) . ?
N2A C1A 1.341(2) . ?
N2A C2A 1.375(2) . ?
N2A H2AA 0.878(5) . ?
N3A C4A 1.399(2) . ?
N3A C3A 1.408(2) . ?
N3A C6A 1.473(2) . ?
N4A C5A 1.376(2) . ?
N4A C4A 1.378(2) . ?
N4A C7A 1.469(2) . ?
C1A H1AA 0.9500 . ?
C2A C5A 1.369(2) . ?
C2A C3A 1.417(2) . ?
C6A H6AA 0.9800 . ?
C6A H6AB 0.9800 . ?
C6A H6AC 0.9800 . ?
C7A H7AA 0.9800 . ?
C7A H7AB 0.9800 . ?
C7A H7AC 0.9800 . ?
S1B O2B 1.4286(13) . ?
S1B O1B 1.4312(13) . ?
S1B N1B 1.6618(15) . ?
S1B C7B 1.7595(17) . ?
O3B C1B 1.215(2) . ?
N1B C1B 1.378(2) . ?
N1B H1BA 0.881(5) . ?
C1B C2B 1.487(2) . ?
C2B C3B 1.384(2) . ?
C2B C7B 1.386(2) . ?
C3B C4B 1.397(3) . ?
C3B H3BA 0.9500 . ?
C4B C5B 1.393(3) . ?
C4B H4BA 0.9500 . ?
C5B C6B 1.395(2) . ?
C5B H5BA 0.9500 . ?
C6B C7B 1.383(2) . ?
C6B H6BA 0.9500 . ?

loop_
_geom_hbond_atom_site_label_D
_geom_hbond_atom_site_label_H
_geom_hbond_atom_site_label_A
_geom_hbond_distance_DH
_geom_hbond_distance_HA
_geom_hbond_distance_DA
_geom_hbond_angle_DHA
_geom_hbond_site_symmetry_A
N2A H2AA O3B 0.878(5) 1.939(6) 2.814(2) 174(2) .
N1B H1BA O1A 0.881(5) 1.891(6) 2.7664(19) 173(2) .

loop_
_geom_torsion_atom_site_label_1
_geom_torsion_atom_site_label_2
_geom_torsion_atom_site_label_3
_geom_torsion_atom_site_label_4
_geom_torsion
_geom_torsion_site_symmetry_1
_geom_torsion_site_symmetry_2
_geom_torsion_site_symmetry_3
_geom_torsion_site_symmetry_4
_geom_torsion_publ_flag
C5A N1A C1A N2A 0.0(2) . . . . ?
C2A N2A C1A N1A 0.2(2) . . . . ?
C1A N2A C2A C5A -0.31(19) . . . . ?
C1A N2A C2A C3A -177.86(18) . . . . ?
C4A N3A C3A O1A 174.38(15) . . . . ?
C6A N3A C3A O1A -1.4(2) . . . . ?
C4A N3A C3A C2A -5.1(2) . . . . ?
C6A N3A C3A C2A 179.11(14) . . . . ?
C5A C2A C3A O1A -176.40(17) . . . . ?
N2A C2A C3A O1A 0.8(3) . . . . ?
C5A C2A C3A N3A 3.0(2) . . . . ?
N2A C2A C3A N3A -179.83(17) . . . . ?
C5A N4A C4A O2A 178.81(16) . . . . ?
C7A N4A C4A O2A 2.9(3) . . . . ?
C5A N4A C4A N3A -1.1(2) . . . . ?
C7A N4A C4A N3A -177.01(16) . . . . ?
C3A N3A C4A O2A -175.61(16) . . . . ?
C6A N3A C4A O2A 0.3(2) . . . . ?
C3A N3A C4A N4A 4.3(2) . . . . ?
C6A N3A C4A N4A -179.83(15) . . . . ?
C1A N1A C5A C2A -0.2(2) . . . . ?
C1A N1A C5A N4A 178.25(16) . . . . ?
N2A C2A C5A N1A 0.3(2) . . . . ?
C3A C2A C5A N1A 178.15(16) . . . . ?
N2A C2A C5A N4A -178.21(15) . . . . ?
C3A C2A C5A N4A -0.4(3) . . . . ?
C4A N4A C5A N1A -179.02(16) . . . . ?
C7A N4A C5A N1A -3.2(3) . . . . ?
C4A N4A C5A C2A -0.7(2) . . . . ?
C7A N4A C5A C2A 175.18(17) . . . . ?
O2B S1B N1B C1B -112.30(13) . . . . ?
O1B S1B N1B C1B 115.82(13) . . . . ?
C7B S1B N1B C1B -0.17(14) . . . . ?
S1B N1B C1B O3B -178.47(15) . . . . ?
S1B N1B C1B C2B 2.12(18) . . . . ?
O3B C1B C2B C3B -3.6(3) . . . . ?
N1B C1B C2B C3B 175.83(16) . . . . ?
O3B C1B C2B C7B 176.97(17) . . . . ?
N1B C1B C2B C7B -3.6(2) . . . . ?
C7B C2B C3B C4B 1.0(2) . . . . ?
C1B C2B C3B C4B -178.41(16) . . . . ?
C2B C3B C4B C5B -1.5(3) . . . . ?
C3B C4B C5B C6B 1.2(3) . . . . ?
C4B C5B C6B C7B -0.2(3) . . . . ?
C5B C6B C7B C2B -0.3(3) . . . . ?
C5B C6B C7B S1B 174.87(13) . . . . ?
C3B C2B C7B C6B -0.1(3) . . . . ?
C1B C2B C7B C6B 179.40(15) . . . . ?
C3B C2B C7B S1B -176.00(13) . . . . ?
C1B C2B C7B S1B 3.49(18) . . . . ?
O2B S1B C7B C6B -63.54(18) . . . . ?
O1B S1B C7B C6B 69.75(18) . . . . ?
N1B S1B C7B C6B -177.66(16) . . . . ?
O2B S1B C7B C2B 112.14(13) . . . . ?
O1B S1B C7B C2B -114.57(13) . . . . ?
N1B S1B C7B C2B -1.98(13) . . . . ?

loop_
_cod_related_entry_id
_cod_related_entry_database
_cod_related_entry_code
1 ChemSpider 30653629
